data_7034573
loop_
_publ_author_name
'Suresh, Paladugu'
'Naga Babu, Chatla'
'Sampath, Natarajan'
'Prabusankar, Ganesan'

_publ_section_title
;
 Photoluminescent calcium azolium carboxylates with diversified calcium
 coordination geometry and thermal stability.
;
_journal_issue 16
_journal_name_full 'Dalton transactions (Cambridge, England : 2003)'
_journal_page_first 7338
_journal_page_last 7346
_journal_paper_doi 10.1039/c5dt00480b
_journal_volume 44
_journal_year 2015
_chemical_formula_moiety 'C78 H88 Ca2.5 N12 O20, 6(Br)'
_chemical_formula_sum 'C78 H88 Br6 Ca2.5 N12 O20'
_chemical_formula_weight 2093.26
_chemical_name_systematic 6
_space_group_crystal_system triclinic
_space_group_IT_number 2
_space_group_name_Hall '-P 1'
_space_group_name_H-M_alt 'P -1'
_symmetry_space_group_name_Hall '-P 1'
_symmetry_space_group_name_H-M 'P -1'
_atom_sites_solution_hydrogens mixed
_atom_sites_solution_primary direct
_audit_creation_date 2015-03-02
_audit_creation_method
;
Olex2 1.2-beta
(compiled 2015.01.26 svn.r3150 for OlexSys, GUI svn.r4998)
;
_audit_update_record
;
2015-03-02 deposited with the CCDC.
2015-03-04 downloaded from the CCDC.
;
_cell_angle_alpha 89.717(3)
_cell_angle_beta 74.471(4)
_cell_angle_gamma 75.245(4)
_cell_formula_units_Z 2
_cell_length_a 14.3416(7)
_cell_length_b 20.7798(8)
_cell_length_c 21.1629(8)
_cell_measurement_reflns_used 22056
_cell_measurement_temperature 150(2)
_cell_measurement_theta_max 70.85
_cell_measurement_theta_min 3.20
_cell_volume 5862.7(5)
_computing_cell_refinement
;
CrysAlisPro, Agilent Technologies,
Version 1.171.35.19 (release 27-10-2011 CrysAlis171 .NET)
(compiled Oct 27 2011,15:02:11)
;
_computing_data_collection
;
CrysAlisPro, Agilent Technologies,
Version 1.171.35.19 (release 27-10-2011 CrysAlis171 .NET)
(compiled Oct 27 2011,15:02:11)
;
_computing_data_reduction
;
CrysAlisPro, Agilent Technologies,
Version 1.171.35.19 (release 27-10-2011 CrysAlis171 .NET)
(compiled Oct 27 2011,15:02:11)
;
_computing_molecular_graphics 'Olex2 (Dolomanov et al., 2009)'
_computing_publication_material 'Olex2 (Dolomanov et al., 2009)'
_computing_structure_refinement 'ShelXL (Sheldrick, 2008)'
_computing_structure_solution 'SIR2011 (Burla et al., 2007)'
_diffrn_ambient_temperature 150.0
_diffrn_measured_fraction_theta_full 0.997
_diffrn_measured_fraction_theta_max 0.977
_diffrn_measurement_device_type 'SuperNova, Dual, Cu at zero, Eos'
_diffrn_measurement_method '\w scan'
_diffrn_radiation_type CuK\a
_diffrn_radiation_wavelength 1.54184
_diffrn_reflns_av_R_equivalents 0
_diffrn_reflns_av_unetI/netI 0.0632
_diffrn_reflns_Laue_measured_fraction_full 0.997
_diffrn_reflns_Laue_measured_fraction_max 0.977
_diffrn_reflns_limit_h_max 17
_diffrn_reflns_limit_h_min -16
_diffrn_reflns_limit_k_max 25
_diffrn_reflns_limit_k_min -25
_diffrn_reflns_limit_l_max 25
_diffrn_reflns_limit_l_min 0
_diffrn_reflns_number 22056
_diffrn_reflns_point_group_measured_fraction_full 0.997
_diffrn_reflns_point_group_measured_fraction_max 0.977
_diffrn_reflns_theta_full 67.684
_diffrn_reflns_theta_max 70.853
_diffrn_reflns_theta_min 3.198
_diffrn_source 'fine-focus sealed tube'
_diffrn_standards_decay_% 0
_diffrn_standards_interval_count 0
_diffrn_standards_number 22056
_exptl_absorpt_coefficient_mu 3.898
_exptl_absorpt_correction_T_max 0.732
_exptl_absorpt_correction_T_min 0.482
_exptl_absorpt_correction_type refdelf
_exptl_absorpt_process_details 'Parkin S,Moezzi B & Hope H, (1995) J. Appl. Cryst. 28, 53-56'
_exptl_crystal_colour colorless
_exptl_crystal_density_diffrn 1.186
_exptl_crystal_description Block
_exptl_crystal_F_000 2120
_exptl_crystal_size_max 0.2
_exptl_crystal_size_mid 0.17
_exptl_crystal_size_min 0.08
_platon_squeeze_details
;
Approximately 30% of the unit cell volume comprises a 
disordered solvent which could not be modelled as discrete atomic sites.
We employed PLATON SQUEEZE to calculate the contribution to the diffraction
from the solvent region and thereby produced a set of solvent-free diffraction
intensities. SQUEEZE estimated a total count of 114 electrons per unit cell.
 


TITL exp_2409  P -1         R = 0.11
CELL   14.3416   20.7798   21.1629     89.72     74.47     75.25
SPGR P-1
Q101 1.000 0.500 0.500 !       3.79 eA-3
Q102 0.579 0.466 0.219 !       2.90 eA-3
Q103 0.764 0.590 0.727 !       2.78 eA-3
Q104 0.515 0.976 0.736 !       2.56 eA-3
Q105 0.876 0.505 0.751 !       2.36 eA-3
Q106 0.499 0.262 0.260 !       2.18 eA-3
Q107 0.113 0.422 0.199 !       2.15 eA-3
Q108 0.279 0.476 0.259 !       2.04 eA-3
Q109 0.702 0.544 0.730 !       1.91 eA-3
Q110 0.285 0.250 0.530 !       1.78 eA-3
Q111 0.160 0.340 0.261 !       1.70 eA-3
Q112 0.015 0.927 0.956 !       1.56 eA-3
Q113 0.656 0.217 0.987 !       1.39 eA-3
Q114 0.782 0.232 0.103 !       1.30 eA-3
Q115 0.202 0.886 0.770 !       1.09 eA-3
Q116 0.751 0.393 0.619 !       1.02 eA-3
Q117 0.841 0.638 0.605 !       1.01 eA-3
Q118 0.722 0.646 0.643 !       0.97 eA-3
Q119 0.173 0.380 0.282 !       0.95 eA-3
Q120 0.185 0.427 0.244 !       0.95 eA-3
Q121 0.405 0.323 0.699 !       0.95 eA-3
Q122 0.751 0.651 0.621 !       0.95 eA-3
Q123 0.122 0.333 0.667 !       0.93 eA-3
Q124 0.840 0.876 0.120 !       0.93 eA-3
Q125 0.104 0.838 0.185 !       0.93 eA-3
Q126 0.282 0.393 0.324 !       0.91 eA-3
Q127 0.596 0.745 0.298 !       0.90 eA-3
Q128 0.643 0.268 0.407 !       0.90 eA-3
Q129 0.111 0.927 0.018 !       0.90 eA-3
Q130 0.562 0.601 0.530 !       0.90 eA-3
Q131 0.388 0.045 0.110 !       0.88 eA-3
Q132 0.641 0.255 0.572 !       0.84 eA-3
Q133 0.920 0.183 0.829 !       0.84 eA-3
Q134 0.594 0.266 0.796 !       0.82 eA-3
C135 0.064 0.024 0.368 !       0.82 eA-3
Q136 0.546 0.209 0.637 !       0.81 eA-3
Q137 0.783 0.203 0.758 !       0.81 eA-3
C138 0.205 0.631 0.830 !       0.81 eA-3
Q139 0.592 0.123 0.624 !       0.79 eA-3
Q140 0.551 0.657 0.797 !       0.79 eA-3
Q141 0.247 0.300 0.233 !       0.79 eA-3
Q142 0.348 0.264 0.737 !       0.76 eA-3
Q143 0.309 0.422 0.312 !       0.76 eA-3
Q144 0.451 0.083 0.033 !       0.75 eA-3
C145 0.833 0.921 0.639 !       0.74 eA-3
Q146 0.209 0.401 0.231 !       0.74 eA-3
Q147 0.187 0.313 0.748 !       0.74 eA-3
Q148 0.841 0.708 0.232 !       0.74 eA-3
Q149 0.467 0.278 0.881 !       0.73 eA-3
Q150 0.516 0.097 0.037 !       0.73 eA-3
Q151 0.299 0.974 0.764 !       0.73 eA-3
C152 0.906 0.136 0.435 !       0.73 eA-3
C153 0.083 0.783 0.980 !       0.73 eA-3
C154 0.949 0.182 0.514 !       0.73 eA-3
Q155 0.688 0.653 0.868 !       0.72 eA-3
Q156 0.531 0.685 0.144 !       0.72 eA-3
Q157 0.076 0.301 0.665 !       0.72 eA-3
C158 0.125 0.945 0.397 !       0.72 eA-3
Q159 0.064 0.309 0.790 !       0.71 eA-3
Q160 0.469 0.702 0.163 !       0.71 eA-3
Q161 0.579 0.126 0.528 !       0.71 eA-3
Q162 0.766 0.722 0.232 !       0.70 eA-3
Q163 0.159 0.109 0.968 !       0.70 eA-3
C164 0.812 0.952 0.699 !       0.70 eA-3
Q165 0.364 0.205 0.282 !       0.70 eA-3
Q166 0.220 0.635 0.924 !       0.69 eA-3
Q167 0.362 0.203 0.308 !       0.69 eA-3
Q168 0.597 0.310 0.203 !       0.69 eA-3
Q169 0.265 0.248 0.395 !       0.69 eA-3
Q170 0.859 0.731 0.483 !       0.69 eA-3
C171 0.845 0.394 0.129 !       0.68 eA-3
Q172 0.095 0.926 0.952 !       0.68 eA-3
Q173 0.376 0.343 0.201 !       0.68 eA-3
Q174 0.432 0.563 0.607 !       0.68 eA-3
Q175 0.080 1.002 0.030 !       0.68 eA-3
C176 0.968 0.661 0.986 !       0.68 eA-3
Q177 0.530 0.685 0.339 !       0.68 eA-3
Q178 0.982 0.690 0.139 !       0.68 eA-3
Q179 0.470 0.812 0.174 !       0.68 eA-3
Q180 0.630 0.243 0.932 !       0.68 eA-3
Q181 0.575 0.598 0.957 !       0.67 eA-3
Q182 0.448 0.733 0.375 !       0.67 eA-3
Q183 0.048 0.831 0.261 !       0.67 eA-3
Q184 0.912 0.078 0.720 !       0.67 eA-3
Q185 0.482 0.815 0.338 !       0.67 eA-3
Q186 0.064 0.434 0.498 !       0.67 eA-3
Q187 0.360 0.855 0.642 !       0.67 eA-3
Q188 0.922 0.367 0.747 !       0.67 eA-3
Q189 0.234 0.750 0.644 !       0.67 eA-3
Q190 0.454 0.371 0.071 !       0.66 eA-3
Q191 0.331 0.258 0.935 !       0.66 eA-3
Q192 0.641 0.230 0.786 !       0.66 eA-3
Q193 0.485 0.202 0.655 !       0.65 eA-3
Q194 0.267 0.862 0.860 !       0.65 eA-3
Q195 0.721 0.957 0.654 !       0.65 eA-3
C196 0.952 0.999 0.675 !       0.65 eA-3
Q197 0.499 0.614 0.439 !       0.65 eA-3
Q198 0.438 0.241 0.877 !       0.65 eA-3
C199 0.120 0.079 0.367 !       0.65 eA-3
(replace by semicolon in column 1 when used as .sqf)
;
_refine_diff_density_max 3.204
_refine_diff_density_min -1.207
_refine_diff_density_rms 0.178
_refine_ls_extinction_method none
_refine_ls_goodness_of_fit_ref 1.151
_refine_ls_hydrogen_treatment constr
_refine_ls_matrix_type full
_refine_ls_number_parameters 1096
_refine_ls_number_reflns 22056
_refine_ls_number_restraints 1
_refine_ls_restrained_S_all 1.151
_refine_ls_R_factor_all 0.1194
_refine_ls_R_factor_gt 0.0995
_refine_ls_shift/su_max 0.000
_refine_ls_shift/su_mean 0.000
_refine_ls_structure_factor_coef Fsqd
_refine_ls_weighting_details 'w=1/[\s^2^(Fo^2^)+(0.2000P)^2^] where P=(Fo^2^+2Fc^2^)/3'
_refine_ls_weighting_scheme calc
_refine_ls_wR_factor_gt 0.2967
_refine_ls_wR_factor_ref 0.3199
_reflns_Friedel_coverage 0.000
_reflns_number_gt 15092
_reflns_number_total 22056
_reflns_threshold_expression 'I > 2\s(I)'
_cod_data_source_file c5dt00480b2.cif
_cod_data_source_block exp_6
_cod_depositor_comments 'Adding full bibliography for 7034568--7034573.cif.'
_cod_original_formula_sum 'C78 H88 Br6 Ca2.50 N12 O20'
_cod_database_code 7034573
_shelx_space_group_comment
;
The symmetry employed for this shelxl refinement is uniquely defined
by the following loop, which should always be used as a source of
symmetry information in preference to the above space-group names.
They are only intended as comments.
;
_olex2_refinement_description
;
1. Fixed Uiso
 At 1.2 times of:
  All C(H) groups, All C(H,H) groups
 At 1.5 times of:
  All C(H,H,H) groups, All O(H,H) groups
2. Restrained distances
 H7A-H28D
 2.2 with sigma of 0.02
3. Others
 Fixed Sof: O28(0.5) H28C(0.5) H28D(0.5) O1A(0.5) H1AA(0.5) H1AB(0.5) Ca1B(0.5)
4.a Rotating group:
 O7(H7A,H7B), O8(H8A,H8B), O9(H9A,H9B), O10(H10C,H10D), O11(H11A,H11B),
 O12(H12A,H12B), O13(H13A,H13B), O28(H28C,H28D), O1A(H1AA,H1AB)
4.b Secondary CH2 refined with riding coordinates:
 C2(H2A,H2B), C10(H10A,H10B), C20(H20A,H20B), C28(H28A,H28B), C30(H30A,H30B),
 C38(H38A,H38B), C41(H41A,H41B), C49(H49A,H49B), C59(H59A,H59B), C67(H67A,H67B),
  C69(H69A,H69B), C77(H77A,H77B)
4.c Aromatic/amide H refined with riding coordinates:
 C4(H4), C5(H5), C6(H6), C7(H7), C9(H9), C22(H22), C23(H23), C24(H24),
 C25(H25), C27(H27), C32(H32), C33(H33), C34(H34), C35(H35), C37(H37), C43(H43),
  C44(H44), C45(H45), C46(H46), C48(H48), C61(H61), C62(H62), C63(H63),
 C64(H64), C66(H66), C71(H71), C72(H72), C73(H73), C74(H74), C76(H76)
4.d Idealised Me refined as rotating group:
 C17(H17A,H17B,H17C), C18(H18A,H18B,H18C), C19(H19A,H19B,H19C), C56(H56A,H56B,
 H56C), C57(H57A,H57B,H57C), C58(H58A,H58B,H58C)
;
_shelx_shelxl_version_number 2014/7
_olex2_submission_special_instructions 'No special instructions were received'

loop_
_space_group_symop_operation_xyz
'x, y, z'
'-x, -y, -z'

loop_
_atom_site_label
_atom_site_type_symbol
_atom_site_fract_x
_atom_site_fract_y
_atom_site_fract_z
_atom_site_U_iso_or_equiv
_atom_site_adp_type
_atom_site_occupancy
_atom_site_site_symmetry_order
_atom_site_calc_flag
_atom_site_refinement_flags_posn
_atom_site_refinement_flags_occupancy
_atom_site_disorder_assembly
_atom_site_disorder_group
C1 C 0.3894(5) 0.8695(3) -0.3369(3) 0.0405(14) Uani 1 1 d . . . .
C2 C 0.4763(5) 0.8632(3) -0.3972(3) 0.0384(13) Uani 1 1 d . . . .
H2A H 0.5227 0.8877 -0.3881 0.046 Uiso 1 1 calc R . . .
H2B H 0.5135 0.8157 -0.4076 0.046 Uiso 1 1 calc R . . .
C3 C 0.4007(5) 0.9572(3) -0.4615(3) 0.0387(13) Uani 1 1 d . . . .
C4 C 0.3907(5) 1.0144(3) -0.4242(3) 0.0426(14) Uani 1 1 d . . . .
H4 H 0.4096 1.0121 -0.3844 0.051 Uiso 1 1 calc R . . .
C5 C 0.3523(6) 1.0747(3) -0.4471(3) 0.0470(16) Uani 1 1 d . . . .
H5 H 0.3455 1.1151 -0.4233 0.056 Uiso 1 1 calc R . . .
C6 C 0.3222(6) 1.0772(4) -0.5074(3) 0.0528(18) Uani 1 1 d . . . .
H6 H 0.2940 1.1192 -0.5218 0.063 Uiso 1 1 calc R . . .
C7 C 0.3336(5) 1.0197(3) -0.5442(3) 0.0431(14) Uani 1 1 d . . . .
H7 H 0.3125 1.0210 -0.5832 0.052 Uiso 1 1 calc R . . .
C8 C 0.3775(5) 0.9597(3) -0.5214(3) 0.0377(13) Uani 1 1 d . . . .
C9 C 0.4414(5) 0.8545(3) -0.5051(3) 0.0370(13) Uani 1 1 d . . . .
H9 H 0.4634 0.8073 -0.5113 0.044 Uiso 1 1 calc R . . .
C10 C 0.3898(5) 0.8739(3) -0.6106(3) 0.0439(15) Uani 1 1 d . . . .
H10A H 0.4038 0.9070 -0.6432 0.053 Uiso 1 1 calc R . . .
H10B H 0.3188 0.8735 -0.6033 0.053 Uiso 1 1 calc R . . .
C11 C 0.4562(5) 0.8061(3) -0.6381(3) 0.0381(13) Uani 1 1 d . . . .
C12 C 0.5473(5) 0.7995(3) -0.6845(3) 0.0340(12) Uani 1 1 d . . . .
C13 C 0.6047(4) 0.7356(3) -0.7143(3) 0.0312(11) Uani 1 1 d . . . .
C14 C 0.5732(5) 0.6777(3) -0.6926(3) 0.0364(12) Uani 1 1 d . . . .
C15 C 0.4840(5) 0.6836(3) -0.6454(3) 0.0326(12) Uani 1 1 d . . . .
C16 C 0.4207(4) 0.7483(3) -0.6181(3) 0.0370(13) Uani 1 1 d . . . .
C17 C 0.5862(5) 0.8605(3) -0.7018(3) 0.0404(13) Uani 1 1 d . . . .
H17A H 0.5603 0.8819 -0.7373 0.061 Uiso 1 1 calc GR . . .
H17B H 0.6596 0.8470 -0.7163 0.061 Uiso 1 1 calc GR . . .
H17C H 0.5637 0.8919 -0.6631 0.061 Uiso 1 1 calc GR . . .
C18 C 0.3220(5) 0.7536(4) -0.5671(3) 0.0493(16) Uani 1 1 d . . . .
H18A H 0.2827 0.8003 -0.5596 0.074 Uiso 1 1 calc GR . . .
H18B H 0.3347 0.7372 -0.5259 0.074 Uiso 1 1 calc GR . . .
H18C H 0.2846 0.7267 -0.5829 0.074 Uiso 1 1 calc GR . . .
C19 C 0.6411(5) 0.6095(3) -0.7207(3) 0.0412(14) Uani 1 1 d . . . .
H19A H 0.6235 0.5958 -0.7593 0.062 Uiso 1 1 calc GR . . .
H19B H 0.6326 0.5770 -0.6874 0.062 Uiso 1 1 calc GR . . .
H19C H 0.7111 0.6117 -0.7336 0.062 Uiso 1 1 calc GR . . .
C20 C 0.4492(5) 0.6231(3) -0.6223(3) 0.0421(14) Uani 1 1 d . . . .
H20A H 0.3794 0.6295 -0.6246 0.050 Uiso 1 1 calc R . . .
H20B H 0.4918 0.5839 -0.6521 0.050 Uiso 1 1 calc R . . .
C21 C 0.3914(6) 0.5774(3) -0.5110(3) 0.0459(15) Uani 1 1 d . . . .
C22 C 0.3145(6) 0.5511(4) -0.5165(4) 0.0500(16) Uani 1 1 d . . . .
H22 H 0.2950 0.5525 -0.5561 0.060 Uiso 1 1 calc R . . .
C23 C 0.2672(6) 0.5227(4) -0.4625(4) 0.061(2) Uani 1 1 d . . . .
H23 H 0.2160 0.5025 -0.4656 0.073 Uiso 1 1 calc R . . .
C24 C 0.2933(8) 0.5229(5) -0.4012(4) 0.073(2) Uani 1 1 d . . . .
H24 H 0.2555 0.5061 -0.3639 0.087 Uiso 1 1 calc R . . .
C25 C 0.3736(7) 0.5474(4) -0.3961(4) 0.059(2) Uani 1 1 d . . . .
H25 H 0.3933 0.5464 -0.3566 0.071 Uiso 1 1 calc R . . .
C26 C 0.4236(6) 0.5737(3) -0.4532(3) 0.0467(15) Uani 1 1 d . . . .
C27 C 0.5197(7) 0.6238(4) -0.5276(3) 0.0560(19) Uani 1 1 d . . . .
H27 H 0.5711 0.6445 -0.5479 0.067 Uiso 1 1 calc R . . .
C28 C 0.5516(7) 0.6172(4) -0.4171(4) 0.060(2) Uani 1 1 d . . . .
H28A H 0.6189 0.6215 -0.4413 0.072 Uiso 1 1 calc R . . .
H28B H 0.5616 0.5783 -0.3901 0.072 Uiso 1 1 calc R . . .
C29 C 0.4971(7) 0.6804(4) -0.3701(4) 0.0536(18) Uani 1 1 d . . . .
C30 C 0.7002(4) 0.7298(3) -0.7693(3) 0.0345(12) Uani 1 1 d . . . .
H30A H 0.7052 0.6957 -0.8033 0.041 Uiso 1 1 calc R . . .
H30B H 0.6965 0.7730 -0.7898 0.041 Uiso 1 1 calc R . . .
C31 C 0.8906(5) 0.7007(3) -0.7861(3) 0.0384(13) Uani 1 1 d . . . .
C32 C 0.9290(5) 0.7064(4) -0.8515(3) 0.0455(15) Uani 1 1 d . . . .
H32 H 0.8863 0.7191 -0.8793 0.055 Uiso 1 1 calc R . . .
C33 C 1.0313(6) 0.6932(4) -0.8758(4) 0.0532(17) Uani 1 1 d . . . .
H33 H 1.0604 0.6974 -0.9211 0.064 Uiso 1 1 calc R . . .
C34 C 1.0926(6) 0.6738(4) -0.8342(4) 0.063(2) Uani 1 1 d . . . .
H34 H 1.1631 0.6660 -0.8519 0.076 Uiso 1 1 calc R . . .
C35 C 1.0555(6) 0.6654(4) -0.7687(4) 0.0544(17) Uani 1 1 d . . . .
H35 H 1.0990 0.6508 -0.7416 0.065 Uiso 1 1 calc R . . .
C36 C 0.9529(5) 0.6790(3) -0.7436(3) 0.0456(15) Uani 1 1 d . . . .
C37 C 0.7942(5) 0.6976(3) -0.6842(3) 0.0419(14) Uani 1 1 d . . . .
H37 H 0.7374 0.7001 -0.6479 0.050 Uiso 1 1 calc R . . .
C38 C 0.9180(6) 0.6548(4) -0.6227(3) 0.0513(17) Uani 1 1 d . . . .
H38A H 0.9847 0.6610 -0.6242 0.062 Uiso 1 1 calc R . . .
H38B H 0.8688 0.6818 -0.5838 0.062 Uiso 1 1 calc R . . .
C39 C 0.9207(7) 0.5845(5) -0.6144(4) 0.063(2) Uani 1 1 d . . . .
C40 C 0.3966(5) 0.8443(3) -0.1165(3) 0.0416(14) Uani 1 1 d . . . .
C41 C 0.3570(5) 0.8963(3) -0.0597(3) 0.0450(15) Uani 1 1 d . . . .
H41A H 0.3375 0.9407 -0.0769 0.054 Uiso 1 1 calc R . . .
H41B H 0.2957 0.8880 -0.0299 0.054 Uiso 1 1 calc R . . .
C42 C 0.5173(5) 0.9169(3) -0.0464(3) 0.0392(13) Uani 1 1 d . . . .
C43 C 0.5590(6) 0.9393(3) -0.1055(3) 0.0506(17) Uani 1 1 d . . . .
H43 H 0.5270 0.9449 -0.1398 0.061 Uiso 1 1 calc R . . .
C44 C 0.6514(6) 0.9534(4) -0.1125(4) 0.0562(18) Uani 1 1 d . . . .
H44 H 0.6842 0.9674 -0.1534 0.067 Uiso 1 1 calc R . . .
C45 C 0.6967(6) 0.9477(4) -0.0614(4) 0.0561(18) Uani 1 1 d . . . .
H45 H 0.7591 0.9583 -0.0681 0.067 Uiso 1 1 calc R . . .
C46 C 0.6532(5) 0.9269(4) -0.0015(3) 0.0472(15) Uani 1 1 d . . . .
H46 H 0.6841 0.9231 0.0333 0.057 Uiso 1 1 calc R . . .
C47 C 0.5634(5) 0.9120(3) 0.0058(3) 0.0385(13) Uani 1 1 d . . . .
C48 C 0.4220(5) 0.8817(3) 0.0392(3) 0.0388(13) Uani 1 1 d . . . .
H48 H 0.3674 0.8677 0.0666 0.047 Uiso 1 1 calc R . . .
C49 C 0.5180(5) 0.8772(3) 0.1236(3) 0.0363(12) Uani 1 1 d . . . .
H49A H 0.4794 0.9171 0.1536 0.044 Uiso 1 1 calc R . . .
H49B H 0.5900 0.8707 0.1202 0.044 Uiso 1 1 calc R . . .
C50 C 0.4851(5) 0.8169(3) 0.1507(3) 0.0345(12) Uani 1 1 d . . . .
C51 C 0.3945(4) 0.8241(3) 0.1990(2) 0.0307(11) Uani 1 1 d . . . .
C52 C 0.3645(4) 0.7672(3) 0.2201(3) 0.0335(12) Uani 1 1 d . . . .
C53 C 0.4203(5) 0.7033(3) 0.1920(3) 0.0352(12) Uani 1 1 d . . . .
C54 C 0.5151(4) 0.6967(3) 0.1466(2) 0.0306(11) Uani 1 1 d . . . .
C55 C 0.5479(5) 0.7527(3) 0.1257(3) 0.0318(11) Uani 1 1 d . . . .
C56 C 0.6472(5) 0.7470(4) 0.0760(3) 0.0461(15) Uani 1 1 d . . . .
H56A H 0.6360 0.7609 0.0337 0.069 Uiso 1 1 calc GR . . .
H56B H 0.6878 0.7006 0.0707 0.069 Uiso 1 1 calc GR . . .
H56C H 0.6825 0.7758 0.0912 0.069 Uiso 1 1 calc GR . . .
C57 C 0.3307(5) 0.8925(3) 0.2267(3) 0.0361(12) Uani 1 1 d . . . .
H57A H 0.3705 0.9165 0.2437 0.054 Uiso 1 1 calc GR . . .
H57B H 0.2730 0.8886 0.2623 0.054 Uiso 1 1 calc GR . . .
H57C H 0.3069 0.9172 0.1919 0.054 Uiso 1 1 calc GR . . .
C58 C 0.3792(5) 0.6428(3) 0.2080(3) 0.0402(13) Uani 1 1 d . . . .
H58A H 0.4008 0.6218 0.2450 0.060 Uiso 1 1 calc GR . . .
H58B H 0.4044 0.6108 0.1695 0.060 Uiso 1 1 calc GR . . .
H58C H 0.3057 0.6569 0.2197 0.060 Uiso 1 1 calc GR . . .
C59 C 0.5794(5) 0.6274(3) 0.1214(3) 0.0384(13) Uani 1 1 d . . . .
H59A H 0.6497 0.6251 0.1201 0.046 Uiso 1 1 calc R . . .
H59B H 0.5570 0.5951 0.1526 0.046 Uiso 1 1 calc R . . .
C60 C 0.6110(4) 0.5413(3) 0.0270(3) 0.0333(11) Uani 1 1 d . . . .
C61 C 0.6513(5) 0.4828(3) 0.0513(3) 0.0413(13) Uani 1 1 d . . . .
H61 H 0.6636 0.4815 0.0933 0.050 Uiso 1 1 calc R . . .
C62 C 0.6734(6) 0.4254(3) 0.0109(3) 0.0457(15) Uani 1 1 d . . . .
H62 H 0.6983 0.3832 0.0264 0.055 Uiso 1 1 calc R . . .
C63 C 0.6595(5) 0.4283(3) -0.0526(3) 0.0423(14) Uani 1 1 d . . . .
H63 H 0.6774 0.3881 -0.0795 0.051 Uiso 1 1 calc R . . .
C64 C 0.6208(6) 0.4875(3) -0.0769(3) 0.0434(14) Uani 1 1 d . . . .
H64 H 0.6111 0.4892 -0.1196 0.052 Uiso 1 1 calc R . . .
C65 C 0.5967(5) 0.5444(3) -0.0362(3) 0.0360(12) Uani 1 1 d . . . .
C66 C 0.5434(5) 0.6470(3) 0.0109(3) 0.0380(13) Uani 1 1 d . . . .
H66 H 0.5162 0.6940 0.0178 0.046 Uiso 1 1 calc R . . .
C67 C 0.5323(5) 0.6390(3) -0.1030(3) 0.0379(13) Uani 1 1 d . . . .
H67A H 0.4891 0.6852 -0.0924 0.046 Uiso 1 1 calc R . . .
H67B H 0.4945 0.6121 -0.1193 0.046 Uiso 1 1 calc R . . .
C68 C 0.6238(6) 0.6394(3) -0.1555(3) 0.0464(15) Uani 1 1 d . . . .
C69 C 0.2668(5) 0.7740(3) 0.2733(3) 0.0366(12) Uani 1 1 d . . . .
H69A H 0.2666 0.7304 0.2923 0.044 Uiso 1 1 calc R . . .
H69B H 0.2624 0.8063 0.3089 0.044 Uiso 1 1 calc R . . .
C70 C 0.0762(5) 0.8128(4) 0.2863(3) 0.0462(15) Uani 1 1 d . . . .
C71 C 0.0348(7) 0.8073(4) 0.3498(4) 0.059(2) Uani 1 1 d . . . .
H71 H 0.0745 0.7924 0.3791 0.071 Uiso 1 1 calc R . . .
C72 C -0.0697(7) 0.8245(5) 0.3709(4) 0.077(3) Uani 1 1 d . . . .
H72 H -0.1026 0.8197 0.4154 0.093 Uiso 1 1 calc R . . .
C73 C -0.1269(6) 0.8487(5) 0.3272(4) 0.075(3) Uani 1 1 d . . . .
H73 H -0.1979 0.8612 0.3434 0.090 Uiso 1 1 calc R . . .
C74 C -0.0834(6) 0.8553(5) 0.2606(4) 0.063(2) Uani 1 1 d . . . .
H74 H -0.1220 0.8721 0.2311 0.076 Uiso 1 1 calc R . . .
C75 C 0.0204(6) 0.8354(4) 0.2411(4) 0.0534(17) Uani 1 1 d . . . .
C76 C 0.1818(5) 0.8093(3) 0.1852(3) 0.0424(14) Uani 1 1 d . . . .
H76 H 0.2413 0.8029 0.1500 0.051 Uiso 1 1 calc R . . .
C77 C 0.0670(6) 0.8559(4) 0.1189(4) 0.0557(18) Uani 1 1 d . . . .
H77A H -0.0063 0.8671 0.1247 0.067 Uiso 1 1 calc R . . .
H77B H 0.0994 0.8199 0.0834 0.067 Uiso 1 1 calc R . . .
C78 C 0.1059(7) 0.9183(4) 0.0987(4) 0.061(2) Uani 1 1 d . . . .
Ca0A Ca 0.49599(9) 0.75803(6) -0.23705(6) 0.0376(3) Uani 1 1 d . . . .
Ca2 Ca 0.23610(10) 0.89753(7) -0.21438(6) 0.0435(3) Uani 1 1 d . . . .
N1 N 0.4428(4) 0.8898(2) -0.4538(2) 0.0355(10) Uani 1 1 d . . . .
N2 N 0.4046(4) 0.8951(2) -0.5474(2) 0.0361(10) Uani 1 1 d . . . .
N3 N 0.5016(5) 0.6032(3) -0.4649(3) 0.0526(15) Uani 1 1 d . . . .
N4 N 0.4531(5) 0.6099(3) -0.5554(3) 0.0438(12) Uani 1 1 d . . . .
N5 N 0.4284(4) 0.8979(3) -0.0216(2) 0.0401(11) Uani 1 1 d . . . .
N6 N 0.5007(4) 0.8872(2) 0.0575(2) 0.0364(11) Uani 1 1 d . . . .
N7 N 0.5542(4) 0.6117(2) -0.0428(2) 0.0358(11) Uani 1 1 d . . . .
N8 N 0.5761(4) 0.6072(2) 0.0550(2) 0.0328(10) Uani 1 1 d . . . .
N9 N 0.8910(4) 0.6798(3) -0.6824(3) 0.0466(13) Uani 1 1 d . . . .
N10 N 0.7920(4) 0.7114(3) -0.7461(2) 0.0374(11) Uani 1 1 d . . . .
N11 N 0.0881(5) 0.8325(3) 0.1795(3) 0.0481(13) Uani 1 1 d . . . .
N12 N 0.1791(4) 0.7965(3) 0.2480(2) 0.0378(11) Uani 1 1 d . . . .
O2 O 0.4123(4) 0.8441(2) -0.2868(2) 0.0436(10) Uani 1 1 d . . . .
O1 O 0.3374(4) 0.8399(2) -0.1493(2) 0.0515(12) Uani 1 1 d . . . .
O3 O 0.4877(4) 0.8101(2) -0.1308(2) 0.0487(11) Uani 1 1 d . . . .
O4 O 0.3040(4) 0.8983(3) -0.3380(2) 0.0546(13) Uani 1 1 d . . . .
O5 O 0.6124(4) 0.6711(2) -0.2059(2) 0.0553(13) Uani 1 1 d . . . .
O2A O 0.5479(4) 0.6920(3) -0.3341(2) 0.0569(13) Uani 1 1 d . . . .
O7 O 0.6370(4) 0.8050(2) -0.2825(2) 0.0506(11) Uani 1 1 d . . . .
H7A H 0.7013 0.7813 -0.3000 0.076 Uiso 1 1 d DGR . . .
H7B H 0.6334 0.8490 -0.2848 0.076 Uiso 1 1 d GR . . .
O8 O 0.3793(4) 0.6937(2) -0.2009(3) 0.0567(13) Uani 1 1 d . . . .
H8A H 0.3511 0.6852 -0.1564 0.085 Uiso 1 1 d GR . . .
H8B H 0.3528 0.6716 -0.2287 0.085 Uiso 1 1 d GR . . .
O9 O 0.3325(4) 0.9789(3) -0.2203(3) 0.083(2) Uani 1 1 d . . . .
H9A H 0.3054 1.0286 -0.2007 0.125 Uiso 1 1 d GR . . .
H9B H 0.4096 0.9706 -0.2425 0.125 Uiso 1 1 d GR . . .
O10 O 0.2335(5) 0.7886(3) -0.2601(3) 0.0685(15) Uani 1 1 d . . . .
H10C H 0.2263 0.7541 -0.2273 0.103 Uiso 1 1 d GR . . .
H10D H 0.2951 0.7661 -0.2950 0.103 Uiso 1 1 d GR . . .
O11 O 0.0969(5) 0.9537(4) -0.2524(3) 0.099(3) Uani 1 1 d . . . .
H11A H 0.0226 0.9553 -0.2308 0.148 Uiso 1 1 d GR . . .
H11B H 0.0989 0.9815 -0.2932 0.148 Uiso 1 1 d GR . . .
O12 O 0.1174(4) 0.8492(3) -0.1359(3) 0.0601(13) Uani 1 1 d . . . .
H12A H 0.0431 0.8695 -0.1190 0.090 Uiso 1 1 d GR . . .
H12B H 0.1343 0.8058 -0.1148 0.090 Uiso 1 1 d GR . . .
O13 O 0.1566(5) 0.9835(3) -0.1221(3) 0.0723(17) Uani 1 1 d . . . .
H13A H 0.1656 0.9683 -0.0798 0.108 Uiso 1 1 d GR . . .
H13B H 0.0842 1.0005 -0.1139 0.108 Uiso 1 1 d GR . . .
O14 O 0.7074(4) 0.6091(3) -0.1491(3) 0.0629(15) Uani 1 1 d . . . .
O6 O 0.4104(6) 0.7105(3) -0.3726(4) 0.084(2) Uani 1 1 d . . . .
O16 O 0.9171(8) 0.5503(4) -0.6622(4) 0.108(3) Uani 1 1 d . . . .
O17 O 0.9382(5) 0.5599(4) -0.5639(3) 0.0747(18) Uani 1 1 d . . . .
O18 O 0.0629(7) 0.9498(4) 0.0608(5) 0.102(3) Uani 1 1 d . . A -1
O19 O 0.1702(4) 0.9295(3) 0.1197(4) 0.0698(16) Uani 1 1 d . . . .
O28 O 0.7896(9) 0.7213(6) -0.2322(7) 0.066(3) Uani 0.5 1 d . P . .
H28C H 0.7443 0.7476 -0.1941 0.099 Uiso 0.5 1 d GR P . .
H28D H 0.8282 0.7483 -0.2580 0.099 Uiso 0.5 1 d DGR P . .
Br1 Br 0.56894(6) 0.96722(4) -0.27981(4) 0.0513(2) Uani 1 1 d . . . .
Br2 Br 0.46640(7) 0.53085(4) -0.23667(4) 0.0538(2) Uani 1 1 d . . B 1
Br3 Br 0.31299(7) 0.75359(4) 0.02886(4) 0.0592(2) Uani 1 1 d . . . .
Br5 Br 0.22748(7) 1.12114(5) -0.13740(5) 0.0655(3) Uani 1 1 d . . . .
Br6 Br 0.80731(9) 0.37382(7) -0.35941(6) 0.0858(3) Uani 1 1 d . . . .
Br4 Br 0.66303(7) 0.73682(5) -0.52500(4) 0.0624(2) Uani 1 1 d . . . .
O1A O 0.7546(7) 0.6381(5) -0.3547(5) 0.050(2) Uani 0.5 1 d . P . .
H1AA H 0.8058 0.6148 -0.4062 0.076 Uiso 0.5 1 d GR P . .
H1AB H 0.7411 0.6940 -0.3690 0.076 Uiso 0.5 1 d GR P . .
Ca1B Ca 0.8038(2) 0.60420(14) -0.25912(14) 0.0501(7) Uani 0.5 1 d . P . .

loop_
_atom_site_aniso_label
_atom_site_aniso_U_11
_atom_site_aniso_U_22
_atom_site_aniso_U_33
_atom_site_aniso_U_23
_atom_site_aniso_U_13
_atom_site_aniso_U_12
C1 0.048(4) 0.045(3) 0.031(3) 0.007(2) -0.015(3) -0.013(3)
C2 0.041(3) 0.043(3) 0.029(3) 0.005(2) -0.011(2) -0.005(3)
C3 0.045(3) 0.031(3) 0.030(3) 0.003(2) -0.005(2) 0.001(2)
C4 0.052(4) 0.041(3) 0.033(3) 0.005(2) -0.012(3) -0.009(3)
C5 0.063(4) 0.037(3) 0.033(3) 0.002(2) -0.006(3) -0.006(3)
C6 0.061(4) 0.043(4) 0.045(4) 0.016(3) -0.011(3) -0.002(3)
C7 0.045(4) 0.046(3) 0.033(3) 0.005(2) -0.007(3) -0.007(3)
C8 0.039(3) 0.041(3) 0.031(3) 0.003(2) -0.011(2) -0.006(2)
C9 0.045(3) 0.039(3) 0.031(3) 0.003(2) -0.018(2) -0.008(2)
C10 0.041(3) 0.058(4) 0.032(3) 0.009(3) -0.017(3) -0.005(3)
C11 0.049(4) 0.041(3) 0.027(3) 0.007(2) -0.015(2) -0.013(3)
C12 0.040(3) 0.040(3) 0.027(3) 0.008(2) -0.016(2) -0.011(2)
C13 0.039(3) 0.032(3) 0.027(2) 0.006(2) -0.014(2) -0.014(2)
C14 0.047(3) 0.045(3) 0.024(3) 0.004(2) -0.016(2) -0.018(3)
C15 0.045(3) 0.036(3) 0.028(3) 0.007(2) -0.020(2) -0.020(2)
C16 0.035(3) 0.055(4) 0.024(3) 0.001(2) -0.011(2) -0.014(3)
C17 0.052(4) 0.034(3) 0.037(3) 0.005(2) -0.013(3) -0.014(3)
C18 0.046(4) 0.071(5) 0.032(3) 0.005(3) -0.009(3) -0.019(3)
C19 0.056(4) 0.039(3) 0.029(3) 0.001(2) -0.013(3) -0.013(3)
C20 0.056(4) 0.054(4) 0.024(3) 0.009(2) -0.012(3) -0.029(3)
C21 0.068(5) 0.040(3) 0.033(3) 0.013(2) -0.023(3) -0.012(3)
C22 0.055(4) 0.058(4) 0.049(4) 0.012(3) -0.022(3) -0.029(3)
C23 0.054(4) 0.070(5) 0.065(5) 0.024(4) -0.024(4) -0.021(4)
C24 0.099(7) 0.068(5) 0.055(5) 0.025(4) -0.021(5) -0.031(5)
C25 0.080(6) 0.053(4) 0.048(4) 0.022(3) -0.024(4) -0.015(4)
C26 0.059(4) 0.047(3) 0.037(3) 0.004(3) -0.016(3) -0.016(3)
C27 0.092(6) 0.057(4) 0.032(3) 0.008(3) -0.023(3) -0.038(4)
C28 0.091(6) 0.050(4) 0.056(4) 0.012(3) -0.037(4) -0.027(4)
C29 0.077(5) 0.047(4) 0.042(4) 0.006(3) -0.024(4) -0.017(4)
C30 0.036(3) 0.045(3) 0.024(2) 0.003(2) -0.010(2) -0.013(2)
C31 0.039(3) 0.042(3) 0.035(3) -0.001(2) -0.007(2) -0.014(2)
C32 0.045(4) 0.056(4) 0.038(3) -0.002(3) -0.007(3) -0.022(3)
C33 0.051(4) 0.065(4) 0.041(4) 0.005(3) -0.003(3) -0.020(3)
C34 0.050(4) 0.074(5) 0.059(5) -0.006(4) 0.003(4) -0.026(4)
C35 0.049(4) 0.064(4) 0.056(4) 0.011(3) -0.021(3) -0.016(3)
C36 0.039(3) 0.051(4) 0.047(4) 0.004(3) -0.009(3) -0.014(3)
C37 0.037(3) 0.057(4) 0.035(3) 0.010(3) -0.013(2) -0.016(3)
C38 0.049(4) 0.065(4) 0.043(4) 0.008(3) -0.022(3) -0.009(3)
C39 0.067(5) 0.074(5) 0.057(5) 0.021(4) -0.024(4) -0.029(4)
C40 0.052(4) 0.048(3) 0.031(3) 0.003(2) -0.021(3) -0.013(3)
C41 0.046(4) 0.047(3) 0.040(3) 0.001(3) -0.017(3) -0.004(3)
C42 0.043(3) 0.037(3) 0.037(3) 0.009(2) -0.013(3) -0.007(3)
C43 0.067(5) 0.048(4) 0.038(3) 0.015(3) -0.016(3) -0.016(3)
C44 0.059(5) 0.067(5) 0.043(4) 0.021(3) -0.010(3) -0.023(4)
C45 0.050(4) 0.064(4) 0.058(4) 0.023(3) -0.008(3) -0.030(4)
C46 0.049(4) 0.053(4) 0.042(3) 0.015(3) -0.012(3) -0.017(3)
C47 0.051(4) 0.031(3) 0.033(3) 0.010(2) -0.010(3) -0.011(2)
C48 0.048(4) 0.036(3) 0.035(3) 0.001(2) -0.013(3) -0.014(3)
C49 0.047(3) 0.042(3) 0.028(3) 0.008(2) -0.017(2) -0.018(3)
C50 0.045(3) 0.036(3) 0.029(3) 0.007(2) -0.022(2) -0.009(2)
C51 0.042(3) 0.031(3) 0.024(2) 0.0040(19) -0.018(2) -0.010(2)
C52 0.039(3) 0.042(3) 0.023(2) 0.005(2) -0.012(2) -0.014(2)
C53 0.050(3) 0.027(3) 0.034(3) 0.004(2) -0.022(3) -0.008(2)
C54 0.033(3) 0.034(3) 0.023(2) 0.003(2) -0.009(2) -0.005(2)
C55 0.044(3) 0.032(3) 0.025(2) 0.005(2) -0.014(2) -0.013(2)
C56 0.045(4) 0.053(4) 0.035(3) 0.002(3) -0.004(3) -0.011(3)
C57 0.040(3) 0.034(3) 0.035(3) 0.002(2) -0.010(2) -0.012(2)
C58 0.054(4) 0.043(3) 0.033(3) 0.006(2) -0.018(3) -0.025(3)
C59 0.056(4) 0.033(3) 0.027(3) 0.002(2) -0.018(3) -0.007(3)
C60 0.037(3) 0.037(3) 0.028(3) 0.002(2) -0.009(2) -0.012(2)
C61 0.046(3) 0.042(3) 0.038(3) 0.012(2) -0.016(3) -0.011(3)
C62 0.063(4) 0.037(3) 0.036(3) 0.008(2) -0.017(3) -0.007(3)
C63 0.051(4) 0.034(3) 0.037(3) -0.004(2) -0.011(3) -0.005(3)
C64 0.062(4) 0.042(3) 0.029(3) 0.010(2) -0.013(3) -0.021(3)
C65 0.052(4) 0.029(3) 0.028(3) 0.004(2) -0.017(2) -0.007(2)
C66 0.051(4) 0.030(3) 0.031(3) 0.003(2) -0.015(2) -0.003(2)
C67 0.046(3) 0.045(3) 0.026(3) 0.009(2) -0.017(2) -0.010(3)
C68 0.054(4) 0.045(3) 0.035(3) 0.012(3) -0.014(3) -0.003(3)
C69 0.040(3) 0.044(3) 0.032(3) 0.008(2) -0.014(2) -0.016(3)
C70 0.042(4) 0.057(4) 0.042(3) -0.002(3) -0.015(3) -0.013(3)
C71 0.066(5) 0.060(4) 0.047(4) -0.012(3) -0.003(3) -0.021(4)
C72 0.071(6) 0.098(7) 0.052(5) -0.015(4) 0.006(4) -0.026(5)
C73 0.037(4) 0.118(8) 0.063(5) -0.026(5) -0.003(4) -0.021(4)
C74 0.034(4) 0.082(6) 0.066(5) -0.011(4) -0.004(3) -0.013(4)
C75 0.042(4) 0.067(5) 0.051(4) 0.000(3) -0.008(3) -0.019(3)
C76 0.035(3) 0.058(4) 0.039(3) 0.009(3) -0.013(3) -0.018(3)
C77 0.046(4) 0.072(5) 0.058(4) 0.014(4) -0.026(3) -0.019(3)
C78 0.070(5) 0.052(4) 0.071(5) 0.015(4) -0.044(4) -0.010(4)
Ca0A 0.0418(6) 0.0364(6) 0.0366(6) 0.0102(4) -0.0142(5) -0.0103(5)
Ca2 0.0383(7) 0.0511(7) 0.0397(6) 0.0065(5) -0.0117(5) -0.0080(5)
N1 0.039(3) 0.036(2) 0.029(2) 0.0043(18) -0.013(2) -0.001(2)
N2 0.041(3) 0.040(3) 0.031(2) 0.0096(19) -0.015(2) -0.012(2)
N3 0.075(4) 0.055(3) 0.038(3) 0.005(2) -0.031(3) -0.020(3)
N4 0.061(4) 0.049(3) 0.031(3) 0.004(2) -0.023(2) -0.022(3)
N5 0.045(3) 0.044(3) 0.035(3) 0.003(2) -0.016(2) -0.014(2)
N6 0.049(3) 0.036(2) 0.027(2) 0.0056(18) -0.013(2) -0.015(2)
N7 0.048(3) 0.030(2) 0.029(2) 0.0054(18) -0.016(2) -0.003(2)
N8 0.039(3) 0.030(2) 0.030(2) 0.0060(18) -0.0128(19) -0.0061(19)
N9 0.043(3) 0.058(3) 0.040(3) 0.015(2) -0.014(2) -0.013(3)
N10 0.043(3) 0.046(3) 0.029(2) 0.009(2) -0.016(2) -0.016(2)
N11 0.048(3) 0.055(3) 0.047(3) 0.011(2) -0.016(3) -0.019(3)
N12 0.033(3) 0.044(3) 0.037(3) 0.005(2) -0.008(2) -0.012(2)
O2 0.058(3) 0.039(2) 0.032(2) 0.0089(17) -0.0188(19) -0.004(2)
O1 0.062(3) 0.055(3) 0.040(2) 0.005(2) -0.020(2) -0.015(2)
O3 0.047(3) 0.049(3) 0.046(3) -0.010(2) -0.013(2) -0.005(2)
O4 0.040(3) 0.075(3) 0.041(2) 0.017(2) -0.008(2) -0.004(2)
O5 0.071(3) 0.049(3) 0.035(2) 0.0145(19) -0.017(2) 0.007(2)
O2A 0.075(4) 0.057(3) 0.044(3) -0.002(2) -0.020(2) -0.021(3)
O7 0.052(3) 0.050(3) 0.052(3) 0.011(2) -0.011(2) -0.022(2)
O8 0.061(3) 0.044(3) 0.060(3) 0.006(2) -0.001(3) -0.022(2)
O9 0.051(3) 0.063(3) 0.111(5) -0.031(3) 0.025(3) -0.022(3)
O10 0.074(4) 0.069(4) 0.062(3) 0.000(3) -0.020(3) -0.016(3)
O11 0.047(3) 0.150(7) 0.076(4) 0.026(4) -0.014(3) 0.012(4)
O12 0.047(3) 0.068(3) 0.060(3) 0.010(3) -0.004(2) -0.018(2)
O13 0.070(4) 0.064(3) 0.068(4) -0.004(3) 0.011(3) -0.022(3)
O14 0.050(3) 0.070(3) 0.055(3) 0.020(3) -0.011(2) 0.004(3)
O6 0.101(5) 0.060(3) 0.098(5) -0.017(3) -0.054(4) -0.005(3)
O16 0.169(9) 0.078(5) 0.108(6) 0.036(4) -0.069(6) -0.056(5)
O17 0.080(4) 0.094(5) 0.068(4) 0.045(3) -0.035(3) -0.038(4)
O18 0.150(8) 0.068(4) 0.139(7) 0.048(4) -0.108(6) -0.043(4)
O19 0.054(3) 0.064(3) 0.106(5) 0.016(3) -0.040(3) -0.023(3)
O28 0.064(7) 0.062(6) 0.091(8) 0.017(6) -0.057(7) -0.012(5)
Br1 0.0622(5) 0.0495(4) 0.0484(4) 0.0093(3) -0.0215(3) -0.0192(3)
Br2 0.0732(5) 0.0418(4) 0.0549(4) 0.0067(3) -0.0283(4) -0.0189(3)
Br3 0.0700(5) 0.0525(4) 0.0526(4) 0.0017(3) -0.0205(4) -0.0081(4)
Br5 0.0660(5) 0.0658(5) 0.0705(5) 0.0096(4) -0.0229(4) -0.0235(4)
Br6 0.0843(7) 0.1102(9) 0.0801(7) 0.0371(6) -0.0328(6) -0.0456(6)
Br4 0.0649(5) 0.0677(5) 0.0526(4) -0.0016(4) -0.0172(4) -0.0125(4)
O1A 0.042(5) 0.055(5) 0.053(5) -0.002(4) -0.018(4) -0.004(4)
Ca1B 0.0419(14) 0.0480(14) 0.0532(15) 0.0130(12) -0.0023(12) -0.0106(11)

loop_
_atom_type_symbol
_atom_type_description
_atom_type_scat_dispersion_real
_atom_type_scat_dispersion_imag
_atom_type_scat_source
C C 0.0181 0.0091 'International Tables Vol C Tables 4.2.6.8 and 6.1.1.4'
H H 0.0000 0.0000 'International Tables Vol C Tables 4.2.6.8 and 6.1.1.4'
Br Br -0.6763 1.2805 'International Tables Vol C Tables 4.2.6.8 and 6.1.1.4'
Ca Ca 0.3641 1.2855 'International Tables Vol C Tables 4.2.6.8 and 6.1.1.4'
N N 0.0311 0.0180 'International Tables Vol C Tables 4.2.6.8 and 6.1.1.4'
O O 0.0492 0.0322 'International Tables Vol C Tables 4.2.6.8 and 6.1.1.4'

loop_
_geom_angle_atom_site_label_1
_geom_angle_atom_site_label_2
_geom_angle_atom_site_label_3
_geom_angle
C2 C1 Ca2 170.7(5)
O2 C1 C2 115.1(6)
O2 C1 Ca2 62.7(3)
O4 C1 C2 120.7(5)
O4 C1 Ca2 62.2(3)
O4 C1 O2 124.3(6)
C1 C2 H2A 109.3
C1 C2 H2B 109.3
H2A C2 H2B 108.0
N1 C2 C1 111.5(5)
N1 C2 H2A 109.3
N1 C2 H2B 109.3
C4 C3 C8 122.0(6)
C4 C3 N1 130.8(6)
C8 C3 N1 106.8(5)
C3 C4 H4 121.3
C5 C4 C3 117.4(6)
C5 C4 H4 121.3
C4 C5 H5 119.8
C4 C5 C6 120.4(6)
C6 C5 H5 119.8
C5 C6 H6 119.3
C7 C6 C5 121.4(6)
C7 C6 H6 119.3
C6 C7 H7 121.7
C6 C7 C8 116.7(6)
C8 C7 H7 121.7
C3 C8 C7 121.8(6)
N2 C8 C3 106.5(5)
N2 C8 C7 131.7(6)
N1 C9 H9 124.8
N1 C9 N2 110.3(5)
N2 C9 H9 124.8
H10A C10 H10B 107.8
C11 C10 H10A 109.0
C11 C10 H10B 109.0
N2 C10 H10A 109.0
N2 C10 H10B 109.0
N2 C10 C11 112.7(5)
C12 C11 C10 120.7(6)
C12 C11 C16 120.5(6)
C16 C11 C10 118.7(6)
C11 C12 C13 119.9(6)
C11 C12 C17 119.6(5)
C13 C12 C17 120.5(5)
C12 C13 C14 120.2(5)
C12 C13 C30 119.3(5)
C14 C13 C30 120.5(5)
C13 C14 C19 119.1(5)
C15 C14 C13 120.1(6)
C15 C14 C19 120.8(6)
C14 C15 C16 120.6(5)
C14 C15 C20 120.9(6)
C16 C15 C20 118.5(6)
C11 C16 C18 122.0(6)
C15 C16 C11 118.4(5)
C15 C16 C18 119.6(6)
C12 C17 H17A 109.5
C12 C17 H17B 109.5
C12 C17 H17C 109.5
H17A C17 H17B 109.5
H17A C17 H17C 109.5
H17B C17 H17C 109.5
C16 C18 H18A 109.5
C16 C18 H18B 109.5
C16 C18 H18C 109.5
H18A C18 H18B 109.5
H18A C18 H18C 109.5
H18B C18 H18C 109.5
C14 C19 H19A 109.5
C14 C19 H19B 109.5
C14 C19 H19C 109.5
H19A C19 H19B 109.5
H19A C19 H19C 109.5
H19B C19 H19C 109.5
C15 C20 H20A 109.1
C15 C20 H20B 109.1
H20A C20 H20B 107.9
N4 C20 C15 112.4(5)
N4 C20 H20A 109.1
N4 C20 H20B 109.1
C22 C21 C26 121.9(6)
C22 C21 N4 131.9(6)
N4 C21 C26 106.1(6)
C21 C22 H22 121.2
C23 C22 C21 117.5(7)
C23 C22 H22 121.2
C22 C23 H23 119.1
C22 C23 C24 121.7(8)
C24 C23 H23 119.1
C23 C24 H24 119.6
C25 C24 C23 120.9(8)
C25 C24 H24 119.6
C24 C25 H25 121.9
C24 C25 C26 116.1(7)
C26 C25 H25 121.9
C21 C26 C25 121.6(7)
N3 C26 C21 106.7(6)
N3 C26 C25 131.6(7)
N3 C27 H27 125.7
N4 C27 H27 125.7
N4 C27 N3 108.6(7)
H28A C28 H28B 107.4
C29 C28 H28A 108.2
C29 C28 H28B 108.2
N3 C28 H28A 108.2
N3 C28 H28B 108.2
N3 C28 C29 116.2(7)
O2A C29 C28 112.6(7)
O2A C29 O6 130.4(7)
O6 C29 C28 117.0(7)
C13 C30 H30A 109.0
C13 C30 H30B 109.0
H30A C30 H30B 107.8
N10 C30 C13 112.9(4)
N10 C30 H30A 109.0
N10 C30 H30B 109.0
C32 C31 C36 122.2(6)
C32 C31 N10 132.4(6)
N10 C31 C36 105.4(5)
C31 C32 H32 121.0
C31 C32 C33 118.0(7)
C33 C32 H32 121.0
C32 C33 H33 120.0
C32 C33 C34 120.1(7)
C34 C33 H33 120.0
C33 C34 H34 118.6
C35 C34 C33 122.8(7)
C35 C34 H34 118.6
C34 C35 H35 121.2
C34 C35 C36 117.5(7)
C36 C35 H35 121.2
C35 C36 C31 119.3(6)
N9 C36 C31 106.9(6)
N9 C36 C35 133.7(7)
N9 C37 H37 125.7
N10 C37 H37 125.7
N10 C37 N9 108.6(6)
H38A C38 H38B 107.7
C39 C38 H38A 108.8
C39 C38 H38B 108.8
C39 C38 N9 113.8(6)
N9 C38 H38A 108.8
N9 C38 H38B 108.8
O16 C39 C38 118.1(7)
O17 C39 C38 118.3(8)
O17 C39 O16 123.0(9)
C41 C40 Ca0A 170.1(5)
O1 C40 C41 116.5(6)
O1 C40 Ca0A 67.5(3)
O1 C40 O3 123.6(6)
O3 C40 C41 119.8(6)
O3 C40 Ca0A 56.4(3)
C40 C41 H41A 108.7
C40 C41 H41B 108.7
H41A C41 H41B 107.6
N5 C41 C40 114.3(5)
N5 C41 H41A 108.7
N5 C41 H41B 108.7
C43 C42 C47 121.3(7)
C43 C42 N5 132.8(6)
N5 C42 C47 105.8(5)
C42 C43 H43 121.9
C42 C43 C44 116.3(7)
C44 C43 H43 121.9
C43 C44 H44 119.0
C45 C44 C43 121.9(6)
C45 C44 H44 119.0
C44 C45 H45 119.2
C46 C45 C44 121.5(7)
C46 C45 H45 119.2
C45 C46 H46 121.4
C47 C46 C45 117.1(7)
C47 C46 H46 121.4
C46 C47 C42 121.7(6)
C46 C47 N6 132.9(6)
N6 C47 C42 105.4(6)
N5 C48 H48 124.2
N5 C48 N6 111.5(6)
N6 C48 H48 124.2
H49A C49 H49B 108.3
C50 C49 H49A 109.8
C50 C49 H49B 109.8
N6 C49 H49A 109.8
N6 C49 H49B 109.8
N6 C49 C50 109.3(5)
C51 C50 C49 120.6(5)
C51 C50 C55 120.8(5)
C55 C50 C49 118.6(5)
C50 C51 C57 120.0(5)
C52 C51 C50 118.7(5)
C52 C51 C57 121.3(5)
C51 C52 C53 121.9(5)
C51 C52 C69 119.4(5)
C53 C52 C69 118.6(5)
C52 C53 C54 118.3(5)
C52 C53 C58 121.3(6)
C54 C53 C58 120.4(5)
C53 C54 C59 118.3(5)
C55 C54 C53 120.7(5)
C55 C54 C59 121.0(5)
C50 C55 C56 119.1(5)
C54 C55 C50 119.2(5)
C54 C55 C56 121.7(5)
C55 C56 H56A 109.5
C55 C56 H56B 109.5
C55 C56 H56C 109.5
H56A C56 H56B 109.5
H56A C56 H56C 109.5
H56B C56 H56C 109.5
C51 C57 H57A 109.5
C51 C57 H57B 109.5
C51 C57 H57C 109.5
H57A C57 H57B 109.5
H57A C57 H57C 109.5
H57B C57 H57C 109.5
C53 C58 H58A 109.5
C53 C58 H58B 109.5
C53 C58 H58C 109.5
H58A C58 H58B 109.5
H58A C58 H58C 109.5
H58B C58 H58C 109.5
C54 C59 H59A 108.8
C54 C59 H59B 108.8
H59A C59 H59B 107.7
N8 C59 C54 113.7(5)
N8 C59 H59A 108.8
N8 C59 H59B 108.8
C61 C60 C65 122.7(5)
C61 C60 N8 131.4(5)
C65 C60 N8 106.0(5)
C60 C61 H61 122.0
C60 C61 C62 116.0(6)
C62 C61 H61 122.0
C61 C62 H62 119.3
C61 C62 C63 121.4(6)
C63 C62 H62 119.3
C62 C63 H63 119.1
C64 C63 C62 121.9(6)
C64 C63 H63 119.1
C63 C64 H64 121.6
C63 C64 C65 116.8(6)
C65 C64 H64 121.6
C64 C65 C60 121.2(5)
C64 C65 N7 133.0(5)
N7 C65 C60 105.8(5)
N7 C66 H66 125.0
N7 C66 N8 110.1(5)
N8 C66 H66 125.0
H67A C67 H67B 107.8
C68 C67 H67A 109.0
C68 C67 H67B 109.0
N7 C67 H67A 109.0
N7 C67 H67B 109.0
N7 C67 C68 112.7(5)
C67 C68 Ca1B 165.1(5)
O5 C68 C67 117.3(6)
O5 C68 Ca1B 69.7(4)
O14 C68 C67 119.4(6)
O14 C68 O5 123.2(7)
O14 C68 Ca1B 55.2(4)
C52 C69 H69A 109.2
C52 C69 H69B 109.2
H69A C69 H69B 107.9
N12 C69 C52 112.1(5)
N12 C69 H69A 109.2
N12 C69 H69B 109.2
C71 C70 C75 123.7(7)
C71 C70 N12 131.3(7)
C75 C70 N12 105.0(6)
C70 C71 H71 121.7
C70 C71 C72 116.6(9)
C72 C71 H71 121.7
C71 C72 H72 119.6
C71 C72 C73 120.7(8)
C73 C72 H72 119.6
C72 C73 H73 118.7
C74 C73 C72 122.7(8)
C74 C73 H73 118.7
C73 C74 H74 122.7
C75 C74 C73 114.7(8)
C75 C74 H74 122.7
C74 C75 C70 121.6(7)
C74 C75 N11 130.7(8)
N11 C75 C70 107.8(6)
N11 C76 H76 124.9
N11 C76 N12 110.1(6)
N12 C76 H76 124.9
H77A C77 H77B 108.0
C78 C77 H77A 109.4
C78 C77 H77B 109.4
N11 C77 H77A 109.4
N11 C77 H77B 109.4
N11 C77 C78 111.2(6)
O18 C78 C77 111.0(7)
O19 C78 C77 120.0(7)
O19 C78 O18 129.1(9)
C40 Ca0A Ca2 57.56(12)
O2 Ca0A C40 84.63(16)
O2 Ca0A Ca2 36.22(12)
O2 Ca0A O1 68.21(15)
O2 Ca0A O3 103.74(16)
O2 Ca0A O5 167.19(17)
O2 Ca0A O2A 89.88(17)
O2 Ca0A O7 83.04(18)
O2 Ca0A O8 103.75(19)
O1 Ca0A C40 25.33(16)
O1 Ca0A Ca2 34.93(10)
O3 Ca0A C40 25.53(17)
O3 Ca0A Ca2 82.31(12)
O3 Ca0A O1 50.78(15)
O5 Ca0A C40 103.87(17)
O5 Ca0A Ca2 156.34(13)
O5 Ca0A O1 122.96(16)
O5 Ca0A O3 81.96(17)
O5 Ca0A O7 85.99(19)
O5 Ca0A O8 86.3(2)
O2A Ca0A C40 170.5(2)
O2A Ca0A Ca2 114.03(15)
O2A Ca0A O1 145.19(19)
O2A Ca0A O3 163.58(19)
O2A Ca0A O5 82.91(19)
O2A Ca0A O7 86.79(19)
O2A Ca0A O8 85.51(19)
O7 Ca0A C40 100.24(18)
O7 Ca0A Ca2 110.35(13)
O7 Ca0A O1 115.41(17)
O7 Ca0A O3 85.84(17)
O8 Ca0A C40 88.22(19)
O8 Ca0A Ca2 79.10(13)
O8 Ca0A O1 74.61(17)
O8 Ca0A O3 99.80(19)
O8 Ca0A O7 169.71(16)
C1 Ca2 Ca0A 57.82(13)
O2 Ca2 C1 26.26(16)
O2 Ca2 Ca0A 32.33(9)
O1 Ca2 C1 96.39(18)
O1 Ca2 Ca0A 40.83(12)
O1 Ca2 O2 70.16(16)
O1 Ca2 O4 121.51(17)
O1 Ca2 O9 85.1(2)
O1 Ca2 O10 89.03(19)
O1 Ca2 O11 163.5(2)
O1 Ca2 O12 78.38(19)
O1 Ca2 O13 87.6(2)
O4 Ca2 C1 25.26(17)
O4 Ca2 Ca0A 81.87(11)
O4 Ca2 O2 51.37(14)
O9 Ca2 C1 72.68(19)
O9 Ca2 Ca0A 86.50(15)
O9 Ca2 O2 72.63(17)
O9 Ca2 O4 79.6(2)
O9 Ca2 O10 145.2(2)
O9 Ca2 O12 141.7(2)
O9 Ca2 O13 69.4(2)
O10 Ca2 C1 73.9(2)
O10 Ca2 Ca0A 67.38(15)
O10 Ca2 O2 73.07(19)
O10 Ca2 O4 74.3(2)
O11 Ca2 C1 99.6(2)
O11 Ca2 Ca0A 151.6(2)
O11 Ca2 O2 125.6(2)
O11 Ca2 O4 74.3(2)
O11 Ca2 O9 103.7(3)
O11 Ca2 O10 91.2(3)
O11 Ca2 O12 86.2(2)
O11 Ca2 O13 82.7(3)
O12 Ca2 C1 142.98(19)
O12 Ca2 Ca0A 102.16(14)
O12 Ca2 O2 130.77(17)
O12 Ca2 O4 138.2(2)
O12 Ca2 O10 69.4(2)
O12 Ca2 O13 75.52(19)
O13 Ca2 C1 141.3(2)
O13 Ca2 Ca0A 125.57(18)
O13 Ca2 O2 137.2(2)
O13 Ca2 O4 135.4(2)
O13 Ca2 O10 144.7(2)
C3 N1 C2 126.1(5)
C9 N1 C2 126.3(5)
C9 N1 C3 107.6(5)
C8 N2 C10 124.9(5)
C9 N2 C8 108.7(5)
C9 N2 C10 126.3(5)
C26 N3 C28 126.3(6)
C27 N3 C26 109.4(6)
C27 N3 C28 124.0(7)
C21 N4 C20 125.6(5)
C27 N4 C20 125.2(6)
C27 N4 C21 109.1(5)
C42 N5 C41 123.7(5)
C48 N5 C41 127.5(6)
C48 N5 C42 108.7(5)
C47 N6 C49 123.7(5)
C48 N6 C47 108.5(5)
C48 N6 C49 127.4(5)
C65 N7 C67 124.8(5)
C66 N7 C65 109.9(5)
C66 N7 C67 125.2(5)
C60 N8 C59 124.3(5)
C66 N8 C59 127.4(5)
C66 N8 C60 108.3(5)
C36 N9 C38 128.1(6)
C37 N9 C36 110.1(6)
C37 N9 C38 121.1(6)
C31 N10 C30 125.4(5)
C37 N10 C30 125.4(5)
C37 N10 C31 109.0(5)
C75 N11 C77 128.0(6)
C76 N11 C75 108.7(6)
C76 N11 C77 123.0(6)
C70 N12 C69 126.0(5)
C76 N12 C69 125.4(5)
C76 N12 C70 108.5(5)
C1 O2 Ca0A 151.5(4)
C1 O2 Ca2 91.1(4)
Ca0A O2 Ca2 111.45(18)
C40 O1 Ca0A 87.2(4)
C40 O1 Ca2 145.1(5)
Ca2 O1 Ca0A 104.24(17)
C40 O3 Ca0A 98.0(4)
C1 O4 Ca2 92.6(4)
C68 O5 Ca0A 140.2(5)
C68 O5 Ca1B 83.7(4)
Ca0A O5 Ca1B 135.5(2)
C29 O2A Ca0A 129.1(5)
Ca0A O7 H7A 125.5
Ca0A O7 H7B 125.3
H7A O7 H7B 109.2
Ca0A O8 H8A 126.1
Ca0A O8 H8B 125.5
H8A O8 H8B 108.3
Ca2 O9 H9A 126.7
Ca2 O9 H9B 126.2
H9A O9 H9B 107.2
Ca2 O10 H10C 114.7
Ca2 O10 H10D 114.5
H10C O10 H10D 103.5
Ca2 O11 H11A 126.2
Ca2 O11 H11B 126.8
H11A O11 H11B 106.9
Ca2 O12 H12A 125.7
Ca2 O12 H12B 126.3
H12A O12 H12B 108.0
Ca2 O13 H13A 114.1
Ca2 O13 H13B 114.2
H13A O13 H13B 104.4
C68 O14 Ca1B 99.1(4)
H28C O28 H28D 108.6
Ca1B O28 H28C 125.6
Ca1B O28 H28D 125.8
H1AA O1A H1AB 95.9
Ca1B O1A H1AA 120.0
Ca1B O1A H1AB 121.8
O5 Ca1B C68 26.60(16)
O14 Ca1B C68 25.76(18)
O14 Ca1B O5 51.93(16)
O14 Ca1B O28 83.2(4)
O14 Ca1B O1A 130.5(3)
O28 Ca1B C68 78.1(4)
O28 Ca1B O5 69.0(3)
O1A Ca1B C68 104.8(3)
O1A Ca1B O5 79.4(3)
O1A Ca1B O28 87.9(4)

loop_
_geom_bond_atom_site_label_1
_geom_bond_atom_site_label_2
_geom_bond_distance
C1 C2 1.505(9)
C1 Ca2 2.865(7)
C1 O2 1.268(7)
C1 O4 1.224(8)
C2 H2A 0.9900
C2 H2B 0.9900
C2 N1 1.462(7)
C3 C4 1.385(9)
C3 C8 1.391(8)
C3 N1 1.406(7)
C4 H4 0.9500
C4 C5 1.376(9)
C5 H5 0.9500
C5 C6 1.448(10)
C6 H6 0.9500
C6 C7 1.379(10)
C7 H7 0.9500
C7 C8 1.393(9)
C8 N2 1.374(8)
C9 H9 0.9500
C9 N1 1.321(8)
C9 N2 1.344(7)
C10 H10A 0.9900
C10 H10B 0.9900
C10 C11 1.503(9)
C10 N2 1.494(8)
C11 C12 1.383(9)
C11 C16 1.440(9)
C12 C13 1.418(8)
C12 C17 1.515(8)
C13 C14 1.423(8)
C13 C30 1.520(8)
C14 C15 1.374(9)
C14 C19 1.518(9)
C15 C16 1.439(9)
C15 C20 1.501(8)
C16 C18 1.510(9)
C17 H17A 0.9800
C17 H17B 0.9800
C17 H17C 0.9800
C18 H18A 0.9800
C18 H18B 0.9800
C18 H18C 0.9800
C19 H19A 0.9800
C19 H19B 0.9800
C19 H19C 0.9800
C20 H20A 0.9900
C20 H20B 0.9900
C20 N4 1.453(7)
C21 C22 1.380(10)
C21 C26 1.414(9)
C21 N4 1.407(9)
C22 H22 0.9500
C22 C23 1.378(10)
C23 H23 0.9500
C23 C24 1.442(12)
C24 H24 0.9500
C24 C25 1.401(13)
C25 H25 0.9500
C25 C26 1.416(10)
C26 N3 1.372(10)
C27 H27 0.9500
C27 N3 1.371(9)
C27 N4 1.336(10)
C28 H28A 0.9900
C28 H28B 0.9900
C28 C29 1.548(11)
C28 N3 1.457(9)
C29 O2A 1.249(9)
C29 O6 1.256(11)
C30 H30A 0.9900
C30 H30B 0.9900
C30 N10 1.484(7)
C31 C32 1.361(9)
C31 C36 1.426(9)
C31 N10 1.402(8)
C32 H32 0.9500
C32 C33 1.374(10)
C33 H33 0.9500
C33 C34 1.393(12)
C34 H34 0.9500
C34 C35 1.374(11)
C35 H35 0.9500
C35 C36 1.377(10)
C36 N9 1.358(9)
C37 H37 0.9500
C37 N9 1.353(9)
C37 N10 1.347(8)
C38 H38A 0.9900
C38 H38B 0.9900
C38 C39 1.461(12)
C38 N9 1.474(8)
C39 O16 1.260(12)
C39 O17 1.240(10)
C40 C41 1.505(9)
C40 Ca0A 2.925(6)
C40 O1 1.253(8)
C40 O3 1.273(8)
C41 H41A 0.9900
C41 H41B 0.9900
C41 N5 1.471(8)
C42 C43 1.368(9)
C42 C47 1.422(9)
C42 N5 1.398(9)
C43 H43 0.9500
C43 C44 1.398(11)
C44 H44 0.9500
C44 C45 1.394(11)
C45 H45 0.9500
C45 C46 1.375(9)
C46 H46 0.9500
C46 C47 1.370(10)
C47 N6 1.405(8)
C48 H48 0.9500
C48 N5 1.313(8)
C48 N6 1.318(8)
C49 H49A 0.9900
C49 H49B 0.9900
C49 C50 1.507(8)
C49 N6 1.490(7)
C50 C51 1.396(9)
C50 C55 1.418(8)
C51 C52 1.391(8)
C51 C57 1.503(8)
C52 C53 1.401(8)
C52 C69 1.520(8)
C53 C54 1.414(9)
C53 C58 1.519(8)
C54 C55 1.390(8)
C54 C59 1.509(8)
C55 C56 1.504(9)
C56 H56A 0.9800
C56 H56B 0.9800
C56 H56C 0.9800
C57 H57A 0.9800
C57 H57B 0.9800
C57 H57C 0.9800
C58 H58A 0.9800
C58 H58B 0.9800
C58 H58C 0.9800
C59 H59A 0.9900
C59 H59B 0.9900
C59 N8 1.484(7)
C60 C61 1.368(8)
C60 C65 1.405(8)
C60 N8 1.406(7)
C61 H61 0.9500
C61 C62 1.389(9)
C62 H62 0.9500
C62 C63 1.409(9)
C63 H63 0.9500
C63 C64 1.372(9)
C64 H64 0.9500
C64 C65 1.378(9)
C65 N7 1.398(7)
C66 H66 0.9500
C66 N7 1.309(8)
C66 N8 1.342(7)
C67 H67A 0.9900
C67 H67B 0.9900
C67 C68 1.477(9)
C67 N7 1.470(7)
C68 O5 1.277(7)
C68 O14 1.247(9)
C68 Ca1B 2.833(8)
C69 H69A 0.9900
C69 H69B 0.9900
C69 N12 1.466(8)
C70 C71 1.332(10)
C70 C75 1.411(10)
C70 N12 1.433(8)
C71 H71 0.9500
C71 C72 1.394(13)
C72 H72 0.9500
C72 C73 1.405(14)
C73 H73 0.9500
C73 C74 1.402(13)
C74 H74 0.9500
C74 C75 1.385(11)
C75 N11 1.393(9)
C76 H76 0.9500
C76 N11 1.345(9)
C76 N12 1.346(8)
C77 H77A 0.9900
C77 H77B 0.9900
C77 C78 1.553(12)
C77 N11 1.449(9)
C78 O18 1.229(9)
C78 O19 1.195(10)
Ca0A Ca2 4.0098(18)
Ca0A O2 2.304(4)
Ca0A O1 2.705(5)
Ca0A O3 2.461(5)
Ca0A O5 2.351(5)
Ca0A O2A 2.311(5)
Ca0A O7 2.435(5)
Ca0A O8 2.370(5)
Ca2 O2 2.546(5)
Ca2 O1 2.369(5)
Ca2 O4 2.536(5)
Ca2 O9 2.425(6)
Ca2 O10 2.479(6)
Ca2 O11 2.378(6)
Ca2 O12 2.451(5)
Ca2 O13 2.472(6)
O5 Ca1B 2.674(6)
O7 H7A 0.9034
O7 H7B 0.9036
O8 H8A 0.9559
O8 H8B 0.9550
O9 H9A 1.0509
O9 H9B 1.0480
O10 H10C 0.9996
O10 H10D 0.9946
O11 H11A 1.0337
O11 H11B 1.0345
O12 H12A 1.0057
O12 H12B 1.0064
O13 H13A 0.9787
O13 H13B 0.9752
O14 Ca1B 2.355(6)
O28 H28C 0.9558
O28 H28D 0.9559
O28 Ca1B 2.446(12)
O1A H1AA 1.1636
O1A H1AB 1.1806
O1A Ca1B 2.363(10)

loop_
_geom_torsion_atom_site_label_1
_geom_torsion_atom_site_label_2
_geom_torsion_atom_site_label_3
_geom_torsion_atom_site_label_4
_geom_torsion
C1 C2 N1 C3 68.8(8)
C1 C2 N1 C9 -107.2(7)
C2 C1 O2 Ca0A -47.0(12)
C2 C1 O2 Ca2 169.9(5)
C2 C1 O4 Ca2 -169.8(5)
C3 C4 C5 C6 1.1(11)
C3 C8 N2 C9 0.8(7)
C3 C8 N2 C10 177.8(6)
C4 C3 C8 C7 -6.4(10)
C4 C3 C8 N2 174.7(6)
C4 C3 N1 C2 8.2(11)
C4 C3 N1 C9 -175.2(7)
C4 C5 C6 C7 -1.8(12)
C5 C6 C7 C8 -1.5(11)
C6 C7 C8 C3 5.5(10)
C6 C7 C8 N2 -175.9(7)
C7 C8 N2 C9 -178.0(7)
C7 C8 N2 C10 -1.0(11)
C8 C3 C4 C5 2.8(10)
C8 C3 N1 C2 -178.4(6)
C8 C3 N1 C9 -1.8(7)
C10 C11 C12 C13 -174.2(5)
C10 C11 C12 C17 7.3(8)
C10 C11 C16 C15 179.1(5)
C10 C11 C16 C18 -4.0(8)
C11 C10 N2 C8 160.2(6)
C11 C10 N2 C9 -23.3(9)
C11 C12 C13 C14 -5.4(8)
C11 C12 C13 C30 174.9(5)
C12 C11 C16 C15 2.6(8)
C12 C11 C16 C18 179.5(5)
C12 C13 C14 C15 3.8(8)
C12 C13 C14 C19 -174.1(5)
C12 C13 C30 N10 98.2(6)
C13 C14 C15 C16 1.1(8)
C13 C14 C15 C20 179.5(5)
C13 C30 N10 C31 178.0(5)
C13 C30 N10 C37 3.1(9)
C14 C13 C30 N10 -81.6(7)
C14 C15 C16 C11 -4.2(8)
C14 C15 C16 C18 178.8(5)
C14 C15 C20 N4 109.9(6)
C15 C20 N4 C21 152.2(6)
C15 C20 N4 C27 -31.5(10)
C16 C11 C12 C13 2.1(8)
C16 C11 C12 C17 -176.3(5)
C16 C15 C20 N4 -71.6(7)
C17 C12 C13 C14 173.1(5)
C17 C12 C13 C30 -6.7(8)
C19 C14 C15 C16 178.9(5)
C19 C14 C15 C20 -2.6(8)
C20 C15 C16 C11 177.3(5)
C20 C15 C16 C18 0.3(8)
C21 C22 C23 C24 2.8(12)
C21 C26 N3 C27 -1.0(8)
C21 C26 N3 C28 173.2(7)
C22 C21 C26 C25 -4.9(11)
C22 C21 C26 N3 178.9(7)
C22 C21 N4 C20 -0.8(12)
C22 C21 N4 C27 -177.6(8)
C22 C23 C24 C25 -5.1(14)
C23 C24 C25 C26 2.3(13)
C24 C25 C26 C21 2.5(11)
C24 C25 C26 N3 177.7(8)
C25 C26 N3 C27 -176.7(8)
C25 C26 N3 C28 -2.6(13)
C26 C21 C22 C23 2.1(11)
C26 C21 N4 C20 178.1(6)
C26 C21 N4 C27 1.3(8)
C28 C29 O2A Ca0A -161.3(5)
C29 C28 N3 C26 -79.9(9)
C29 C28 N3 C27 93.4(10)
C30 C13 C14 C15 -176.5(5)
C30 C13 C14 C19 5.6(8)
C31 C32 C33 C34 0.9(11)
C31 C36 N9 C37 2.7(8)
C31 C36 N9 C38 172.5(7)
C32 C31 C36 C35 2.2(11)
C32 C31 C36 N9 179.2(6)
C32 C31 N10 C30 3.5(11)
C32 C31 N10 C37 179.1(7)
C32 C33 C34 C35 1.5(13)
C33 C34 C35 C36 -1.9(13)
C34 C35 C36 C31 0.1(11)
C34 C35 C36 N9 -175.9(8)
C35 C36 N9 C37 179.1(8)
C35 C36 N9 C38 -11.1(14)
C36 C31 C32 C33 -2.7(10)
C36 C31 N10 C30 -175.3(6)
C36 C31 N10 C37 0.3(7)
C39 C38 N9 C36 -88.6(10)
C39 C38 N9 C37 80.2(9)
C40 C41 N5 C42 66.8(8)
C40 C41 N5 C48 -112.2(7)
C41 C40 O1 Ca0A 170.1(5)
C41 C40 O1 Ca2 58.9(10)
C41 C40 O3 Ca0A -169.3(5)
C42 C43 C44 C45 -2.5(12)
C42 C47 N6 C48 -3.3(6)
C42 C47 N6 C49 -177.0(5)
C43 C42 C47 C46 -2.5(10)
C43 C42 C47 N6 -179.6(6)
C43 C42 N5 C41 2.4(11)
C43 C42 N5 C48 -178.5(7)
C43 C44 C45 C46 0.8(13)
C44 C45 C46 C47 0.1(12)
C45 C46 C47 C42 0.7(10)
C45 C46 C47 N6 176.9(7)
C46 C47 N6 C48 -180.0(7)
C46 C47 N6 C49 6.4(11)
C47 C42 C43 C44 3.3(10)
C47 C42 N5 C41 179.6(5)
C47 C42 N5 C48 -1.2(7)
C49 C50 C51 C52 176.6(5)
C49 C50 C51 C57 -2.6(8)
C49 C50 C55 C54 -175.2(5)
C49 C50 C55 C56 3.2(8)
C50 C49 N6 C47 -145.6(5)
C50 C49 N6 C48 42.0(8)
C50 C51 C52 C53 -3.0(8)
C50 C51 C52 C69 179.2(5)
C51 C50 C55 C54 4.5(8)
C51 C50 C55 C56 -177.1(5)
C51 C52 C53 C54 7.4(8)
C51 C52 C53 C58 -170.6(5)
C51 C52 C69 N12 76.5(7)
C52 C53 C54 C55 -5.9(8)
C52 C53 C54 C59 174.2(5)
C52 C69 N12 C70 -174.9(6)
C52 C69 N12 C76 0.8(9)
C53 C52 C69 N12 -101.4(6)
C53 C54 C55 C50 0.1(8)
C53 C54 C55 C56 -178.3(5)
C53 C54 C59 N8 100.4(6)
C54 C59 N8 C60 -165.5(5)
C54 C59 N8 C66 16.5(9)
C55 C50 C51 C52 -3.1(8)
C55 C50 C51 C57 177.8(5)
C55 C54 C59 N8 -79.5(7)
C57 C51 C52 C53 176.1(5)
C57 C51 C52 C69 -1.7(8)
C58 C53 C54 C55 172.2(5)
C58 C53 C54 C59 -7.8(8)
C59 C54 C55 C50 -180.0(5)
C59 C54 C55 C56 1.7(8)
C60 C61 C62 C63 3.2(10)
C60 C65 N7 C66 0.1(7)
C60 C65 N7 C67 175.9(6)
C61 C60 C65 C64 1.6(10)
C61 C60 C65 N7 179.9(6)
C61 C60 N8 C59 1.8(10)
C61 C60 N8 C66 -180.0(7)
C61 C62 C63 C64 -2.0(12)
C62 C63 C64 C65 0.5(11)
C63 C64 C65 C60 -0.2(10)
C63 C64 C65 N7 -178.0(7)
C64 C65 N7 C66 178.1(8)
C64 C65 N7 C67 -6.1(12)
C65 C60 C61 C62 -3.0(10)
C65 C60 N8 C59 -178.4(6)
C65 C60 N8 C66 -0.2(7)
C67 C68 O5 Ca0A 23.4(12)
C67 C68 O5 Ca1B -165.7(6)
C67 C68 O14 Ca1B 163.6(6)
C68 C67 N7 C65 -71.4(8)
C68 C67 N7 C66 103.7(7)
C69 C52 C53 C54 -174.7(5)
C69 C52 C53 C58 7.2(8)
C70 C71 C72 C73 -2.4(14)
C70 C75 N11 C76 -0.1(9)
C70 C75 N11 C77 -174.2(7)
C71 C70 C75 C74 1.6(13)
C71 C70 C75 N11 -178.0(7)
C71 C70 N12 C69 -5.7(12)
C71 C70 N12 C76 178.0(8)
C71 C72 C73 C74 1.8(16)
C72 C73 C74 C75 0.6(14)
C73 C74 C75 C70 -2.2(13)
C73 C74 C75 N11 177.3(9)
C74 C75 N11 C76 -179.6(9)
C74 C75 N11 C77 6.3(14)
C75 C70 C71 C72 0.8(12)
C75 C70 N12 C69 176.6(6)
C75 C70 N12 C76 0.3(8)
C78 C77 N11 C75 109.8(9)
C78 C77 N11 C76 -63.6(10)
Ca0A C40 O1 Ca2 -111.1(7)
Ca2 C1 O2 Ca0A 143.1(10)
N1 C3 C4 C5 175.3(7)
N1 C3 C8 C7 179.6(6)
N1 C3 C8 N2 0.6(7)
N1 C9 N2 C8 -2.1(7)
N1 C9 N2 C10 -179.0(6)
N2 C9 N1 C2 179.0(6)
N2 C9 N1 C3 2.4(7)
N2 C10 C11 C12 -95.0(7)
N2 C10 C11 C16 88.6(7)
N3 C27 N4 C20 -178.7(6)
N3 C27 N4 C21 -2.0(9)
N3 C28 C29 O2A -174.8(7)
N3 C28 C29 O6 6.8(11)
N4 C21 C22 C23 -179.1(8)
N4 C21 C26 C25 176.0(7)
N4 C21 C26 N3 -0.2(8)
N4 C27 N3 C26 1.8(9)
N4 C27 N3 C28 -172.5(7)
N5 C42 C43 C44 -179.8(7)
N5 C42 C47 C46 179.8(6)
N5 C42 C47 N6 2.7(6)
N5 C48 N6 C47 2.7(7)
N5 C48 N6 C49 176.1(5)
N6 C48 N5 C41 178.2(6)
N6 C48 N5 C42 -0.9(7)
N6 C49 C50 C51 -103.3(6)
N6 C49 C50 C55 76.4(6)
N7 C66 N8 C59 178.4(6)
N7 C66 N8 C60 0.2(7)
N7 C67 C68 O5 -169.8(6)
N7 C67 C68 O14 10.5(10)
N7 C67 C68 Ca1B 74.9(19)
N8 C60 C61 C62 176.8(6)
N8 C60 C65 C64 -178.3(6)
N8 C60 C65 N7 0.0(7)
N8 C66 N7 C65 -0.2(8)
N8 C66 N7 C67 -176.0(6)
N9 C37 N10 C30 177.0(6)
N9 C37 N10 C31 1.4(8)
N9 C38 C39 O16 11.6(12)
N9 C38 C39 O17 -176.8(7)
N10 C31 C32 C33 178.6(7)
N10 C31 C36 C35 -178.8(6)
N10 C31 C36 N9 -1.8(7)
N10 C37 N9 C36 -2.6(8)
N10 C37 N9 C38 -173.3(6)
N11 C76 N12 C69 -176.7(6)
N11 C76 N12 C70 -0.3(8)
N11 C77 C78 O18 -159.2(9)
N11 C77 C78 O19 21.2(12)
N12 C70 C71 C72 -176.5(8)
N12 C70 C75 C74 179.5(7)
N12 C70 C75 N11 -0.1(8)
N12 C76 N11 C75 0.3(8)
N12 C76 N11 C77 174.7(6)
O2 C1 C2 N1 176.2(5)
O2 C1 O4 Ca2 9.0(7)
O1 C40 C41 N5 178.1(6)
O1 C40 O3 Ca0A 7.0(7)
O3 C40 C41 N5 -5.4(9)
O3 C40 O1 Ca0A -6.3(7)
O3 C40 O1 Ca2 -117.4(8)
O4 C1 C2 N1 -4.8(9)
O4 C1 O2 Ca0A 134.1(8)
O4 C1 O2 Ca2 -9.0(7)
O5 C68 O14 Ca1B -16.1(9)
O14 C68 O5 Ca0A -156.8(6)
O14 C68 O5 Ca1B 14.1(8)
O6 C29 O2A Ca0A 16.8(13)
Ca1B C68 O5 Ca0A -170.9(8)

loop_
_platon_squeeze_void_nr
_platon_squeeze_void_average_x
_platon_squeeze_void_average_y
_platon_squeeze_void_average_z
_platon_squeeze_void_volume
_platon_squeeze_void_count_electrons
_platon_squeeze_void_content
1 0.000 0.054 0.446 1710 114 ' '
2 0.157 0.489 0.423 15 1 ' '
3 0.843 0.511 0.577 15 1 ' '
